data_2105083
loop_
_publ_author_name
'Mocilac, Pavle'
'Donnelly, Katie'
'Gallagher, John F.'

_publ_section_title
;
 Structural systematics and conformational analyses of a 3 \\times 3
 isomer grid of fluoro-<i>N</i>-(pyridyl)benzamides: physicochemical
 correlations, polymorphism and isomorphous relationships
;
_journal_coeditor_code GP5047
_journal_issue 2
_journal_name_full 'Acta Crystallographica Section B'
_journal_page_first 189
_journal_page_last 203
_journal_paper_doi 10.1107/S0108768112006799
_journal_volume 68
_journal_year 2012
_chemical_formula_moiety 'C12 H9 F N2 O'
_chemical_formula_sum 'C12 H9 F N2 O'
_chemical_formula_weight 216.21
_chemical_melting_point 350
_chemical_name_common Fmo
_chemical_name_systematic 3-Fluoro-N-(pyridin-2-yl)benzamide
_space_group_IT_number 2
_symmetry_cell_setting triclinic
_symmetry_space_group_name_Hall '-P 1'
_symmetry_space_group_name_H-M 'P -1'
_atom_sites_solution_hydrogens geom
_atom_sites_solution_primary direct
_atom_sites_solution_secondary difmap
_audit_creation_method SHELXL-97
_cell_angle_alpha 102.286(3)
_cell_angle_beta 97.356(3)
_cell_angle_gamma 117.074(4)
_cell_formula_units_Z 4
_cell_length_a 10.4219(4)
_cell_length_b 10.7183(4)
_cell_length_c 11.0188(3)
_cell_measurement_reflns_used 8483
_cell_measurement_temperature 294.0(10)
_cell_measurement_theta_max 27.5
_cell_measurement_theta_min 2.55
_cell_volume 1034.49(8)
_computing_cell_refinement
;
CrysAlisPro, Oxford Diffraction Ltd.,
Version 1.171.33.55 (release 05-01-2010 CrysAlis171 .NET)
(compiled Jan  5 2010,16:28:46)
;
_computing_data_collection
;
CrysAlisPro, Oxford Diffraction Ltd.,
Version 1.171.33.55 (release 05-01-2010 CrysAlis171 .NET)
(compiled Jan  5 2010,16:28:46)
;
_computing_data_reduction
;
CrysAlisPro, Oxford Diffraction Ltd.,
Version 1.171.33.55 (release 05-01-2010 CrysAlis171 .NET)
(compiled Jan  5 2010,16:28:46)
;
_computing_molecular_graphics 'PLATON (Spek, 2009)'
_computing_publication_material SHELXL97
_computing_structure_refinement 'SHELXL97 (Sheldrick, 2008) and SORTX (McArdle, 1995)'
_computing_structure_solution 'SHELXS97 (Sheldrick, 2008)'
_diffrn_ambient_temperature 294.0(10)
_diffrn_measured_fraction_theta_full 0.998
_diffrn_measured_fraction_theta_max 0.919
_diffrn_measurement_device 'Xcalibur, Sapphire3, Gemini Ultra'
_diffrn_measurement_method '\w scans'
_diffrn_radiation_monochromator graphite
_diffrn_radiation_source 'Enhance (Mo) X-ray Source'
_diffrn_radiation_type MoK\a
_diffrn_radiation_wavelength 0.71073
_diffrn_reflns_av_R_equivalents 0.0161
_diffrn_reflns_av_sigmaI/netI 0.0141
_diffrn_reflns_limit_h_max 13
_diffrn_reflns_limit_h_min -13
_diffrn_reflns_limit_k_max 13
_diffrn_reflns_limit_k_min -13
_diffrn_reflns_limit_l_max 14
_diffrn_reflns_limit_l_min -14
_diffrn_reflns_number 14851
_diffrn_reflns_theta_full 26.00
_diffrn_reflns_theta_max 27.92
_diffrn_reflns_theta_min 2.24
_diffrn_standards_decay_% 1
_diffrn_standards_interval_time 60
_diffrn_standards_number 14852
_exptl_absorpt_coefficient_mu 0.103
_exptl_absorpt_correction_T_max 0.9717
_exptl_absorpt_correction_T_min 0.9560
_exptl_absorpt_correction_type analytical
_exptl_absorpt_process_details '(ABSFAC, Clark and Reid, 1998)'
_exptl_crystal_colour colourless
_exptl_crystal_density_diffrn 1.388
_exptl_crystal_density_method 'not measured'
_exptl_crystal_description block
_exptl_crystal_F_000 448
_exptl_crystal_size_max 0.44
_exptl_crystal_size_mid 0.35
_exptl_crystal_size_min 0.28
_refine_diff_density_max 0.291
_refine_diff_density_min -0.248
_refine_ls_extinction_coef 0.061(4)
_refine_ls_extinction_expression Fc^*^=kFc[1+0.001xFc^2^\l^3^/sin(2\q)]^-1/4^
_refine_ls_extinction_method SHELXL
_refine_ls_goodness_of_fit_ref 1.034
_refine_ls_hydrogen_treatment mixed
_refine_ls_matrix_type full
_refine_ls_number_parameters 298
_refine_ls_number_reflns 4555
_refine_ls_number_restraints 0
_refine_ls_restrained_S_all 1.034
_refine_ls_R_factor_all 0.0569
_refine_ls_R_factor_gt 0.0464
_refine_ls_shift/su_max 0.000
_refine_ls_shift/su_mean 0.000
_refine_ls_structure_factor_coef Fsqd
_refine_ls_weighting_details 'w=1/[\s^2^(Fo^2^)+(0.0528P)^2^+0.2446P] where P=(Fo^2^+2Fc^2^)/3'
_refine_ls_weighting_scheme calc
_refine_ls_wR_factor_gt 0.1152
_refine_ls_wR_factor_ref 0.1244
_reflns_number_gt 3732
_reflns_number_total 4555
_reflns_threshold_expression I>2\s(I)
_cod_data_source_file gp5047.cif
_cod_data_source_block Fmo-11-003
_cod_depositor_comments
;
The following automatic conversions were performed:

'_symmetry_cell_setting' value 'Triclinic' changed to 'triclinic'
according to /home/saulius/struct/CIF-dictionaries/cif_core.dic
dictionary named 'cif_core.dic' version 2.4.2 from
2011-04-26.

'_exptl_absorpt_correction_type' value 'Analytical'
changed to 'analytical' according to
/home/saulius/struct/CIF-dictionaries/cif_core.dic dictionary named
'cif_core.dic' version 2.4.2 from 2011-04-26.

Automatic conversion script
Id: cif_fix_values 1715 2011-07-08 13:25:40Z adriana 
;
_cod_database_code 2105083
_cod_database_fobs_code 2105083

loop_
_symmetry_equiv_pos_as_xyz
'x, y, z'
'-x, -y, -z'

loop_
_atom_site_type_symbol
_atom_site_label
_atom_site_fract_x
_atom_site_fract_y
_atom_site_fract_z
_atom_site_U_iso_or_equiv
_atom_site_adp_type
_atom_site_calc_flag
_atom_site_refinement_flags
_atom_site_occupancy
_atom_site_symmetry_multiplicity
F F13A -0.29240(12) 0.41665(15) 0.06770(12) 0.0957(4) Uani d . 1 1
O O1A 0.18818(16) 0.88056(13) 0.35345(12) 0.0756(4) Uani d . 1 1
C C1A 0.18452(17) 0.76828(16) 0.36305(14) 0.0508(3) Uani d . 1 1
N N1A 0.26196(14) 0.76022(14) 0.46787(11) 0.0476(3) Uani d . 1 1
H H1A 0.2350(19) 0.671(2) 0.4701(16) 0.059(5) Uiso d . 1 1
C C11A 0.08780(17) 0.62419(16) 0.25985(13) 0.0486(3) Uani d . 1 1
C C12A -0.05841(17) 0.58739(18) 0.20854(14) 0.0560(4) Uani d . 1 1
H H12A -0.0933 0.6515 0.2362 0.067 Uiso calc R 1 1
C C13A -0.14950(18) 0.4543(2) 0.11631(16) 0.0628(4) Uani d . 1 1
C C14A -0.1022(2) 0.3583(2) 0.06974(16) 0.0659(4) Uani d . 1 1
H H14A -0.1668 0.2690 0.0065 0.079 Uiso calc R 1 1
C C15A 0.0431(2) 0.39720(19) 0.11872(16) 0.0632(4) Uani d . 1 1
H H15A 0.0779 0.3342 0.0871 0.076 Uiso calc R 1 1
C C16A 0.13876(18) 0.52877(17) 0.21450(15) 0.0548(4) Uani d . 1 1
H H16A 0.2365 0.5530 0.2482 0.066 Uiso calc R 1 1
C C21A 0.34021(15) 0.87123(15) 0.58582(13) 0.0451(3) Uani d . 1 1
N N22A 0.36302(15) 0.82075(13) 0.68224(12) 0.0543(3) Uani d . 1 1
C C23A 0.4290(2) 0.91773(19) 0.80002(16) 0.0649(4) Uani d . 1 1
H H23A 0.4443 0.8834 0.8682 0.078 Uiso calc R 1 1
C C24A 0.4753(2) 1.06430(19) 0.82632(17) 0.0672(5) Uani d . 1 1
H H24A 0.5185 1.1276 0.9102 0.081 Uiso calc R 1 1
C C25A 0.45616(19) 1.11517(18) 0.72548(18) 0.0650(4) Uani d . 1 1
H H25A 0.4892 1.2149 0.7400 0.078 Uiso calc R 1 1
C C26A 0.38830(17) 1.01927(16) 0.60295(16) 0.0556(4) Uani d . 1 1
H H26A 0.3749 1.0524 0.5335 0.067 Uiso calc R 1 1
F F13B 0.80834(16) 0.83722(17) 1.15646(12) 0.1052(4) Uani d . 1 1
O O1B 0.5053(2) 0.43699(16) 0.7306(2) 0.1396(9) Uani d . 1 1
C C1B 0.4988(2) 0.54625(19) 0.7277(2) 0.0735(5) Uani d . 1 1
N N1B 0.38993(15) 0.54411(15) 0.64410(13) 0.0580(3) Uani d . 1 1
H H1B 0.3884(18) 0.6262(19) 0.6562(15) 0.055(4) Uiso d . 1 1
C C11B 0.61208(17) 0.69173(18) 0.82037(17) 0.0598(4) Uani d . 1 1
C C12B 0.6586(2) 0.6981(2) 0.94706(19) 0.0702(5) Uani d . 1 1
H H12B 0.6187 0.6137 0.9725 0.084 Uiso calc R 1 1
C C13B 0.7639(2) 0.8309(2) 1.03306(18) 0.0679(5) Uani d . 1 1
C C14B 0.8266(2) 0.9564(2) 1.00041(19) 0.0702(5) Uani d . 1 1
H H14B 0.8974 1.0452 1.0616 0.084 Uiso calc R 1 1
C C15B 0.7834(2) 0.9499(2) 0.87540(19) 0.0720(5) Uani d . 1 1
H H15B 0.8268 1.0347 0.8510 0.086 Uiso calc R 1 1
C C16B 0.67616(19) 0.8185(2) 0.78540(18) 0.0638(4) Uani d . 1 1
H H16B 0.6470 0.8154 0.7009 0.077 Uiso calc R 1 1
C C21B 0.26446(17) 0.42092(16) 0.55487(15) 0.0530(4) Uani d . 1 1
N N22B 0.16877(14) 0.45414(13) 0.49704(12) 0.0529(3) Uani d . 1 1
C C23B 0.04207(18) 0.34301(17) 0.41507(15) 0.0579(4) Uani d . 1 1
H H23B -0.0263 0.3649 0.3760 0.069 Uiso calc R 1 1
C C24B 0.0070(2) 0.19828(18) 0.38523(17) 0.0649(4) Uani d . 1 1
H H24B -0.0825 0.1241 0.3275 0.078 Uiso calc R 1 1
C C25B 0.1081(2) 0.16667(19) 0.4432(2) 0.0744(5) Uani d . 1 1
H H25B 0.0885 0.0699 0.4239 0.089 Uiso calc R 1 1
C C26B 0.2382(2) 0.27780(19) 0.5299(2) 0.0720(5) Uani d . 1 1
H H26B 0.3071 0.2576 0.5709 0.086 Uiso calc R 1 1

loop_
_atom_site_aniso_label
_atom_site_aniso_U_11
_atom_site_aniso_U_22
_atom_site_aniso_U_33
_atom_site_aniso_U_12
_atom_site_aniso_U_13
_atom_site_aniso_U_23
F13A 0.0583(6) 0.1072(9) 0.0977(9) 0.0364(6) -0.0014(6) 0.0105(7)
O1A 0.1040(10) 0.0589(7) 0.0684(7) 0.0473(7) 0.0017(7) 0.0244(6)
C1A 0.0593(8) 0.0526(8) 0.0498(8) 0.0328(7) 0.0145(6) 0.0215(6)
N1A 0.0551(7) 0.0409(6) 0.0484(6) 0.0258(5) 0.0081(5) 0.0153(5)
C11A 0.0564(8) 0.0548(8) 0.0413(7) 0.0304(7) 0.0139(6) 0.0205(6)
C12A 0.0598(9) 0.0687(10) 0.0500(8) 0.0389(8) 0.0157(7) 0.0209(7)
C13A 0.0523(9) 0.0734(11) 0.0556(9) 0.0270(8) 0.0088(7) 0.0194(8)
C14A 0.0696(11) 0.0597(10) 0.0542(9) 0.0247(8) 0.0115(8) 0.0112(7)
C15A 0.0759(11) 0.0619(10) 0.0581(9) 0.0394(9) 0.0208(8) 0.0161(8)
C16A 0.0573(9) 0.0603(9) 0.0537(8) 0.0335(7) 0.0146(7) 0.0200(7)
C21A 0.0443(7) 0.0432(7) 0.0516(7) 0.0250(6) 0.0117(6) 0.0149(6)
N22A 0.0641(8) 0.0476(7) 0.0498(7) 0.0301(6) 0.0040(6) 0.0129(5)
C23A 0.0761(11) 0.0638(10) 0.0510(8) 0.0379(9) 0.0029(8) 0.0112(7)
C24A 0.0683(10) 0.0594(10) 0.0601(9) 0.0330(8) 0.0016(8) -0.0016(8)
C25A 0.0610(9) 0.0418(8) 0.0817(11) 0.0239(7) 0.0103(8) 0.0080(8)
C26A 0.0580(9) 0.0450(8) 0.0661(9) 0.0264(7) 0.0151(7) 0.0201(7)
F13B 0.1166(10) 0.1237(11) 0.0768(8) 0.0629(9) 0.0063(7) 0.0372(7)
O1B 0.1113(13) 0.0592(9) 0.214(2) 0.0500(9) -0.0538(13) 0.0162(11)
C1B 0.0654(10) 0.0555(9) 0.1022(14) 0.0379(8) 0.0028(10) 0.0222(9)
N1B 0.0635(8) 0.0452(7) 0.0678(8) 0.0335(6) 0.0056(6) 0.0136(6)
C11B 0.0503(8) 0.0590(9) 0.0777(11) 0.0350(7) 0.0091(8) 0.0217(8)
C12B 0.0640(10) 0.0721(11) 0.0917(13) 0.0414(9) 0.0178(9) 0.0415(10)
C13B 0.0626(10) 0.0834(12) 0.0664(10) 0.0446(10) 0.0107(8) 0.0235(9)
C14B 0.0578(10) 0.0683(11) 0.0796(12) 0.0318(9) 0.0124(9) 0.0158(9)
C15B 0.0609(10) 0.0652(11) 0.0854(13) 0.0252(9) 0.0184(9) 0.0296(9)
C16B 0.0583(9) 0.0695(11) 0.0674(10) 0.0330(8) 0.0152(8) 0.0260(8)
C21B 0.0595(9) 0.0476(8) 0.0585(8) 0.0311(7) 0.0181(7) 0.0169(7)
N22B 0.0581(7) 0.0468(7) 0.0535(7) 0.0258(6) 0.0118(6) 0.0174(5)
C23B 0.0574(9) 0.0549(9) 0.0577(9) 0.0240(7) 0.0163(7) 0.0189(7)
C24B 0.0603(9) 0.0517(9) 0.0684(10) 0.0185(8) 0.0224(8) 0.0101(8)
C25B 0.0814(12) 0.0445(9) 0.0943(13) 0.0315(9) 0.0293(11) 0.0113(9)
C26B 0.0766(11) 0.0517(9) 0.0914(13) 0.0399(9) 0.0149(10) 0.0145(9)

loop_
_atom_type_symbol
_atom_type_description
_atom_type_scat_dispersion_real
_atom_type_scat_dispersion_imag
_atom_type_scat_source
C C 0.0033 0.0016 'International Tables Vol C Tables 4.2.6.8 and 6.1.1.4'
H H 0.0000 0.0000 'International Tables Vol C Tables 4.2.6.8 and 6.1.1.4'
N N 0.0061 0.0033 'International Tables Vol C Tables 4.2.6.8 and 6.1.1.4'
O O 0.0106 0.0060 'International Tables Vol C Tables 4.2.6.8 and 6.1.1.4'
F F 0.0171 0.0103 'International Tables Vol C Tables 4.2.6.8 and 6.1.1.4'

loop_
_geom_angle_atom_site_label_1
_geom_angle_atom_site_label_2
_geom_angle_atom_site_label_3
_geom_angle
O1A C1A N1A 124.10(14)
O1A C1A C11A 121.53(13)
N1A C1A C11A 114.34(12)
C1A N1A C21A 126.24(12)
C1A N1A H1A 114.9(11)
C21A N1A H1A 115.5(11)
C16A C11A C12A 119.90(14)
C16A C11A C1A 122.62(13)
C12A C11A C1A 117.48(13)
C13A C12A C11A 118.22(15)
C13A C12A H12A 120.9
C11A C12A H12A 120.9
F13A C13A C14A 118.37(16)
F13A C13A C12A 118.54(16)
C14A C13A C12A 123.09(15)
C13A C14A C15A 118.20(16)
C13A C14A H14A 120.9
C15A C14A H14A 120.9
C14A C15A C16A 121.05(16)
C14A C15A H15A 119.5
C16A C15A H15A 119.5
C15A C16A C11A 119.51(15)
C15A C16A H16A 120.2
C11A C16A H16A 120.2
N22A C21A C26A 122.64(13)
N22A C21A N1A 113.16(12)
C26A C21A N1A 124.19(13)
C21A N22A C23A 117.37(13)
N22A C23A C24A 123.90(16)
N22A C23A H23A 118.1
C24A C23A H23A 118.1
C23A C24A C25A 117.92(15)
C23A C24A H24A 121.0
C25A C24A H24A 121.0
C24A C25A C26A 120.10(15)
C24A C25A H25A 119.9
C26A C25A H25A 119.9
C25A C26A C21A 117.98(15)
C25A C26A H26A 121.0
C21A C26A H26A 121.0
O1B C1B N1B 123.31(18)
O1B C1B C11B 120.10(16)
N1B C1B C11B 116.57(14)
C1B N1B C21B 127.75(14)
C1B N1B H1B 116.2(11)
C21B N1B H1B 115.0(11)
C16B C11B C12B 119.09(17)
C16B C11B C1B 122.90(17)
C12B C11B C1B 117.97(16)
C13B C12B C11B 118.63(17)
C13B C12B H12B 120.7
C11B C12B H12B 120.7
C14B C13B F13B 118.47(18)
C14B C13B C12B 122.90(17)
F13B C13B C12B 118.62(17)
C13B C14B C15B 118.58(18)
C13B C14B H14B 120.7
C15B C14B H14B 120.7
C14B C15B C16B 120.58(18)
C14B C15B H15B 119.7
C16B C15B H15B 119.7
C11B C16B C15B 120.19(17)
C11B C16B H16B 119.9
C15B C16B H16B 119.9
N22B C21B C26B 122.49(15)
N22B C21B N1B 113.14(12)
C26B C21B N1B 124.35(15)
C23B N22B C21B 117.57(13)
N22B C23B C24B 123.71(16)
N22B C23B H23B 118.1
C24B C23B H23B 118.1
C25B C24B C23B 117.88(16)
C25B C24B H24B 121.1
C23B C24B H24B 121.1
C24B C25B C26B 120.01(16)
C24B C25B H25B 120.0
C26B C25B H25B 120.0
C25B C26B C21B 118.31(17)
C25B C26B H26B 120.8
C21B C26B H26B 120.8

loop_
_geom_bond_atom_site_label_1
_geom_bond_atom_site_label_2
_geom_bond_distance
F13A C13A 1.3508(19)
O1A C1A 1.2142(17)
C1A N1A 1.3638(18)
C1A C11A 1.495(2)
N1A C21A 1.3990(18)
N1A H1A 0.876(18)
C11A C16A 1.387(2)
C11A C12A 1.391(2)
C12A C13A 1.369(2)
C12A H12A 0.9300
C13A C14A 1.366(3)
C14A C15A 1.370(2)
C14A H14A 0.9300
C15A C16A 1.383(2)
C15A H15A 0.9300
C16A H16A 0.9300
C21A N22A 1.3324(18)
C21A C26A 1.3889(19)
N22A C23A 1.336(2)
C23A C24A 1.366(2)
C23A H23A 0.9300
C24A C25A 1.368(3)
C24A H24A 0.9300
C25A C26A 1.372(2)
C25A H25A 0.9300
C26A H26A 0.9300
F13B C13B 1.356(2)
O1B C1B 1.210(2)
C1B N1B 1.355(2)
C1B C11B 1.485(2)
N1B C21B 1.402(2)
N1B H1B 0.870(17)
C11B C16B 1.380(2)
C11B C12B 1.394(2)
C12B C13B 1.366(3)
C12B H12B 0.9300
C13B C14B 1.354(3)
C14B C15B 1.370(3)
C14B H14B 0.9300
C15B C16B 1.380(3)
C15B H15B 0.9300
C16B H16B 0.9300
C21B N22B 1.3358(19)
C21B C26B 1.387(2)
N22B C23B 1.335(2)
C23B C24B 1.373(2)
C23B H23B 0.9300
C24B C25B 1.370(3)
C24B H24B 0.9300
C25B C26B 1.373(3)
C25B H25B 0.9300
C26B H26B 0.9300

loop_
_geom_hbond_atom_site_label_D
_geom_hbond_atom_site_label_H
_geom_hbond_atom_site_label_A
_geom_hbond_site_symmetry_A
_geom_hbond_distance_DH
_geom_hbond_distance_HA
_geom_hbond_distance_DA
_geom_hbond_angle_DHA
_geom_hbond_publ_flag
N1A H1A N22B . 0.876(18) 2.199(18) 3.0721(17) 174.1(15) yes
N1B H1B N22A . 0.870(17) 2.183(18) 3.0502(18) 174.9(15) yes
C26A H26A O1A . 0.93 2.30 2.844(2) 117 yes
C26B H26B O1B . 0.93 2.25 2.836(3) 120 yes
C25A H25A O1B 1_565 0.93 2.33 3.235(2) 163 yes

loop_
_geom_torsion_atom_site_label_1
_geom_torsion_atom_site_label_2
_geom_torsion_atom_site_label_3
_geom_torsion_atom_site_label_4
_geom_torsion
O1A C1A N1A C21A 9.2(3)
C11A C1A N1A C21A -168.63(13)
O1A C1A C11A C16A 134.13(17)
N1A C1A C11A C16A -47.96(19)
O1A C1A C11A C12A -45.6(2)
N1A C1A C11A C12A 132.35(14)
C16A C11A C12A C13A 1.9(2)
C1A C11A C12A C13A -178.38(13)
C11A C12A C13A F13A 178.83(14)
C11A C12A C13A C14A -2.1(2)
F13A C13A C14A C15A 179.61(16)
C12A C13A C14A C15A 0.5(3)
C13A C14A C15A C16A 1.2(3)
C14A C15A C16A C11A -1.3(2)
C12A C11A C16A C15A -0.3(2)
C1A C11A C16A C15A -179.96(14)
C1A N1A C21A N22A 159.10(14)
C1A N1A C21A C26A -20.0(2)
C26A C21A N22A C23A 3.1(2)
N1A C21A N22A C23A -176.05(14)
C21A N22A C23A C24A -0.8(3)
N22A C23A C24A C25A -1.7(3)
C23A C24A C25A C26A 1.9(3)
C24A C25A C26A C21A 0.2(2)
N22A C21A C26A C25A -2.9(2)
N1A C21A C26A C25A 176.20(14)
O1B C1B N1B C21B 4.4(4)
C11B C1B N1B C21B -174.48(16)
O1B C1B C11B C16B 137.5(2)
N1B C1B C11B C16B -43.6(3)
O1B C1B C11B C12B -40.2(3)
N1B C1B C11B C12B 138.65(18)
C16B C11B C12B C13B 1.5(2)
C1B C11B C12B C13B 179.32(16)
C11B C12B C13B C14B -0.9(3)
C11B C12B C13B F13B 179.57(16)
F13B C13B C14B C15B 179.05(17)
C12B C13B C14B C15B -0.5(3)
C13B C14B C15B C16B 1.2(3)
C12B C11B C16B C15B -0.8(3)
C1B C11B C16B C15B -178.52(16)
C14B C15B C16B C11B -0.6(3)
C1B N1B C21B N22B 172.50(17)
C1B N1B C21B C26B -6.0(3)
C26B C21B N22B C23B 1.8(2)
N1B C21B N22B C23B -176.72(13)
C21B N22B C23B C24B -1.5(2)
N22B C23B C24B C25B 0.1(3)
C23B C24B C25B C26B 1.2(3)
C24B C25B C26B C21B -0.9(3)
N22B C21B C26B C25B -0.6(3)
N1B C21B C26B C25B 177.76(17)

loop_
_cod_related_entry_id
_cod_related_entry_database
_cod_related_entry_code
1 ChemSpider 719427
